data_4334048
loop_
_publ_author_name
'Tomohisa Hirano'
'Kazuhiro Uehara'
'Sayaka Uchida'
'Mitsuhiro Hibino'
'Keigo Kamata'
'Noritaka Mizuno'

_publ_contact_author_address
;
Department of Applied Chemistry, School of Engineering
The University of Tokyo
7-3-1 Hongo, Bunkyo-ku, Tokyo 113-8656 (Japan)
;
_publ_contact_author_email tmizuno@mail.ecc.u-tokyo.ac.jp
_publ_contact_author_fax (+)81-3-5841-7220
_publ_contact_author_name 'Noritaka Mizuno'
_publ_contact_author_phone (+)81-3-5841-7272
_publ_section_title
;
 Synthesis and Structural Characterization of Inorganic-Organic-Inorganic
 Hybrids of Dipalladium-Substituted \g-Keggin Silicodecatungstates
;
_journal_name_full 'Inorganic Chemistry'
_journal_page_first 2662
_journal_page_last 2670
_journal_paper_doi 10.1021/ic302703k
_journal_volume 52
_journal_year 2013
_chemical_formula_moiety 'C162 Cl20 N8 O80 Pd4 Si2 W20'
_chemical_formula_sum 'C162 Cl20 N8 O80 Pd4 Si2 W20'
_chemical_formula_weight 8205.48
_space_group_IT_number 61
_symmetry_cell_setting orthorhombic
_symmetry_space_group_name_Hall '-P 2ac 2ab'
_symmetry_space_group_name_H-M 'P b c a'
_audit_creation_date 2012-06-25T14:25:06-00:00
_audit_creation_method 'WinGX routine CIF_UPDATE'
_cell_angle_alpha 90
_cell_angle_beta 90
_cell_angle_gamma 90
_cell_formula_units_Z 4
_cell_length_a 30.0423(4)
_cell_length_b 28.7748(3)
_cell_length_c 30.1121(4)
_cell_measurement_reflns_used 0
_cell_measurement_temperature 293
_cell_measurement_theta_max 0
_cell_measurement_theta_min 0
_cell_volume 26030.7(6)
_computing_molecular_graphics 'Ortep-3 for Windows (Farrugia, 1997)'
_computing_publication_material 'WinGX publication routines (Farrugia, 1999)'
_computing_structure_refinement 'SHELXL-97 (Sheldrick, 1997)'
_computing_structure_solution 'SHELXS-86 (Sheldrick, 1986)'
_diffrn_ambient_temperature 293
_diffrn_detector_area_resol_mean 28.5714
_diffrn_measured_fraction_theta_full 0.979
_diffrn_measured_fraction_theta_max 0.979
_diffrn_measurement_details
;
scan:
    Number of images: 360
               Slice: -110.0000 - 70.0000
         Image width: 0.5000
            Exp time: 4.0000
       Rotation axis: Omega
               Omega: 0.0000
                 Chi: 45.0000
                 Phi: 0.0000
                 XTD: 45.0582
              2theta: -19.8141
;
_diffrn_measurement_device 'Rigaku MicroMax-007'
_diffrn_measurement_device_details
;
AFC10: Fixed Chi 2 circle
;
_diffrn_measurement_method dtprofit.ref
_diffrn_radiation_detector Saturn724
_diffrn_radiation_monochromator 'Graphite Monochromator'
_diffrn_radiation_probe x-ray
_diffrn_radiation_source 'Rotating Anode'
_diffrn_radiation_type MoK\a
_diffrn_radiation_wavelength 0.71069
_diffrn_reflns_av_R_equivalents 0
_diffrn_reflns_limit_h_max 41
_diffrn_reflns_limit_h_min 0
_diffrn_reflns_limit_k_max 39
_diffrn_reflns_limit_k_min 0
_diffrn_reflns_limit_l_max 41
_diffrn_reflns_limit_l_min 0
_diffrn_reflns_number 35750
_diffrn_reflns_theta_full 29.58
_diffrn_reflns_theta_max 29.58
_diffrn_reflns_theta_min 1.57
_diffrn_source_current 24.0000
_diffrn_source_power 1.20000
_diffrn_source_voltage 50.0000
_exptl_absorpt_coefficient_mu 9.346
_exptl_absorpt_correction_type none
_exptl_crystal_colour yellow
_exptl_crystal_density_diffrn 2.094
_exptl_crystal_description block
_exptl_crystal_F_000 14800
_exptl_crystal_size_max 0.07
_exptl_crystal_size_mid 0.06
_exptl_crystal_size_min 0.06
_refine_diff_density_max 2.562
_refine_diff_density_min -1.556
_refine_ls_extinction_method none
_refine_ls_goodness_of_fit_ref 1.084
_refine_ls_hydrogen_treatment none
_refine_ls_matrix_type full
_refine_ls_number_parameters 874
_refine_ls_number_reflns 35750
_refine_ls_number_restraints 5
_refine_ls_restrained_S_all 1.084
_refine_ls_R_factor_gt 0.1158
_refine_ls_shift/su_max 0.001
_refine_ls_structure_factor_coef Fsqd
_refine_ls_weighting_details 'calc w=1/[\s^2^(Fo^2^)+(0.0677P)^2^+2015.3857P] where P=(Fo^2^+2Fc^2^)/3'
_refine_ls_weighting_scheme calc
_refine_ls_wR_factor_ref 0.3119
_reflns_number_gt 17552
_reflns_number_total 35750
_reflns_threshold_expression >2sigma(I)
_cod_data_source_file ic302703k_si_003_4.cif
_cod_data_source_block IVA-293K
_cod_database_code 4334048

loop_
_symmetry_equiv_pos_as_xyz
'x, y, z'
'-x+1/2, y+1/2, z'
'x, -y+1/2, z+1/2'
'-x+1/2, -y, z+1/2'
'-x, -y, -z'
'x-1/2, -y-1/2, -z'
'-x, y-1/2, -z-1/2'
'x-1/2, y, -z-1/2'

loop_
_atom_site_label
_atom_site_type_symbol
_atom_site_fract_x
_atom_site_fract_y
_atom_site_fract_z
_atom_site_U_iso_or_equiv
_atom_site_adp_type
_atom_site_occupancy
_atom_site_calc_flag
_atom_site_refinement_flags
C1 C 0.0913(11) 0.6061(11) 0.0223(11) 0.063(7) Uiso 1 d .
C2 C 0.0303(11) 0.6095(12) -0.0795(11) 0.069(8) Uiso 1 d .
C3 C 0.0893(11) 0.5718(12) 0.0629(11) 0.078(9) Uiso 1 d .
C4 C 0.0542(11) 0.5332(11) 0.0484(11) 0.070(8) Uiso 1 d .
C5 C 0.0493(9) 0.4979(10) 0.0814(9) 0.059(7) Uiso 1 d .
C6 C 0.0121(10) 0.4633(10) 0.0639(10) 0.065(8) Uiso 1 d .
C7 C 0.0055(10) 0.4219(10) 0.0997(10) 0.064(8) Uiso 1 d .
C101 C 0.3789(11) 0.3100(12) 0.2018(11) 0.076(9) Uiso 1 d .
C102 C 0.4203(13) 0.3114(13) 0.1781(13) 0.088(10) Uiso 1 d .
C103 C 0.4577(14) 0.3265(15) 0.2070(14) 0.101(12) Uiso 1 d .
C104 C 0.501(3) 0.322(3) 0.190(2) 0.20(3) Uiso 1 d .
C105 C 0.3274(9) 0.3371(10) 0.1392(9) 0.056(7) Uiso 1 d .
C106 C 0.3180(14) 0.3863(15) 0.1623(15) 0.103(12) Uiso 1 d .
C107 C 0.305(2) 0.417(3) 0.122(2) 0.19(3) Uiso 1 d .
C108 C 0.288(3) 0.465(3) 0.150(3) 0.26(4) Uiso 1 d .
C109 C 0.2970(13) 0.2888(13) 0.2032(13) 0.087(10) Uiso 1 d .
C110 C 0.2539(14) 0.2797(14) 0.1797(14) 0.097(12) Uiso 1 d .
C111 C 0.2153(18) 0.2788(18) 0.2130(18) 0.130(17) Uiso 1 d .
C112 C 0.172(2) 0.275(2) 0.192(2) 0.18(2) Uiso 1 d .
C113 C 0.3445(12) 0.2556(13) 0.1386(12) 0.086(10) Uiso 1 d .
C114 C 0.3568(13) 0.2078(14) 0.1649(14) 0.096(11) Uiso 1 d .
C115 C 0.3670(16) 0.1729(17) 0.1238(17) 0.124(16) Uiso 1 d .
C116 C 0.3250(17) 0.1631(17) 0.0983(17) 0.124(16) Uiso 1 d .
C201 C 0.1474(19) 0.223(2) 0.043(2) 0.146(19) Uiso 1 d .
C202 C 0.136(2) 0.172(3) 0.057(2) 0.18(3) Uiso 1 d .
C203 C 0.171(3) 0.143(2) 0.053(2) 0.17(2) Uiso 1 d .
C204 C 0.204(3) 0.144(3) 0.070(3) 0.23(4) Uiso 1 d .
C205 C 0.1251(17) 0.3049(18) 0.0441(18) 0.130(17) Uiso 1 d .
C206 C 0.156(2) 0.327(3) 0.080(2) 0.19(3) Uiso 1 d .
C207 C 0.167(3) 0.382(3) 0.070(3) 0.19(3) Uiso 1 d .
C208 C 0.189(5) 0.395(5) 0.106(5) 0.37(7) Uiso 1 d .
C209 C 0.0935(15) 0.2531(16) 0.1002(16) 0.114(14) Uiso 1 d .
C210 C 0.0596(16) 0.2911(18) 0.1164(16) 0.125(16) Uiso 1 d D
C211 C 0.044(2) 0.276(2) 0.1641(17) 0.17(2) Uiso 1 d D
C212 C 0.010(2) 0.317(3) 0.182(2) 0.19(3) Uiso 1 d .
C213 C 0.069(2) 0.242(2) 0.019(2) 0.17(2) Uiso 1 d .
C214 C 0.0892(19) 0.243(2) -0.029(2) 0.15(2) Uiso 1 d .
C215 C 0.037(3) 0.219(4) -0.063(3) 0.24(4) Uiso 1 d .
C216 C 0.034(3) 0.261(4) -0.065(3) 0.26(4) Uiso 1 d .
C301 C 0.7375(19) 0.448(2) 0.154(2) 0.144(19) Uiso 1 d .
C302 C 0.7087(19) 0.458(2) 0.196(2) 0.148(19) Uiso 1 d .
C303 C 0.724(2) 0.419(3) 0.231(2) 0.19(3) Uiso 1 d .
C304 C 0.683(3) 0.425(3) 0.263(3) 0.26(4) Uiso 1 d .
C305 C 0.7477(16) 0.5289(17) 0.1363(16) 0.113(14) Uiso 1 d .
C306 C 0.795(2) 0.534(2) 0.156(2) 0.16(2) Uiso 1 d .
C307 C 0.7992(18) 0.582(2) 0.1691(18) 0.134(17) Uiso 1 d .
C308 C 0.8431(19) 0.594(2) 0.189(2) 0.15(2) Uiso 1 d .
C309 C 0.7619(16) 0.4639(18) 0.0769(17) 0.124(16) Uiso 1 d .
C310 C 0.760(2) 0.497(2) 0.041(2) 0.16(2) Uiso 1 d .
C311 C 0.782(2) 0.469(2) 0.001(3) 0.18(3) Uiso 1 d .
C312 C 0.785(3) 0.492(3) -0.047(3) 0.21(3) Uiso 1 d .
C313 C 0.6835(17) 0.4889(18) 0.0988(17) 0.122(15) Uiso 1 d .
C314 C 0.662(3) 0.441(3) 0.083(3) 0.20(3) Uiso 1 d .
C315 C 0.612(5) 0.447(4) 0.066(4) 0.29(5) Uiso 1 d .
C316 C 0.579(6) 0.421(7) 0.064(6) 0.48(12) Uiso 1 d .
C401 C 0.507(2) 0.618(2) 0.220(2) 0.15(2) Uiso 1 d .
C402 C 0.4963(19) 0.606(2) 0.2730(19) 0.145(19) Uiso 1 d .
C403 C 0.520(2) 0.651(2) 0.296(2) 0.17(2) Uiso 1 d .
C404 C 0.506(2) 0.644(2) 0.345(2) 0.16(2) Uiso 1 d .
C405 C 0.500(2) 0.518(2) 0.208(2) 0.18(2) Uiso 1 d .
C406 C 0.549(2) 0.506(3) 0.211(2) 0.18(3) Uiso 1 d .
C407 C 0.559(5) 0.459(5) 0.258(6) 0.19(3) Uiso 0.57(7) d P
C408 C 0.539(5) 0.436(5) 0.267(5) 0.19(3) Uiso 0.57(7) d P
C457 C 0.564(6) 0.455(7) 0.219(7) 0.19(3) Uiso 0.44(7) d P
C458 C 0.578(6) 0.422(7) 0.248(6) 0.19(3) Uiso 0.44(7) d P
C409 C 0.4396(17) 0.5690(18) 0.1873(17) 0.130(17) Uiso 1 d .
C410 C 0.417(2) 0.622(2) 0.185(2) 0.16(2) Uiso 1 d .
C411 C 0.361(4) 0.608(4) 0.177(4) 0.27(5) Uiso 1 d .
C412 C 0.339(4) 0.642(5) 0.178(4) 0.33(7) Uiso 1 d .
C413 C 0.506(2) 0.577(2) 0.146(2) 0.16(2) Uiso 1 d .
C414 C 0.472(3) 0.543(3) 0.112(3) 0.115(13) Uiso 0.51(5) d P
C415 C 0.503(4) 0.563(4) 0.073(4) 0.115(13) Uiso 0.51(5) d P
C416 C 0.474(3) 0.589(3) 0.040(3) 0.115(13) Uiso 0.51(5) d P
C464 C 0.507(4) 0.535(3) 0.112(3) 0.115(13) Uiso 0.49(5) d P
C465 C 0.526(4) 0.543(4) 0.064(4) 0.115(13) Uiso 0.49(5) d P
C466 C 0.500(4) 0.562(4) 0.042(4) 0.115(13) Uiso 0.49(5) d P
C501 C 0.340(2) 0.083(2) 0.234(2) 0.15(2) Uiso 1 d .
C502 C 0.3006(18) 0.0966(18) 0.2210(17) 0.129(16) Uiso 1 d .
C503 C 0.590(3) 0.104(4) 0.080(3) 0.27(4) Uiso 1 d D
C504 C 0.629(3) 0.090(4) 0.049(3) 0.29(5) Uiso 1 d D
C505 C 0.602(2) 0.961(2) 0.176(2) 0.17(2) Uiso 1 d .
C506 C 0.587(3) 0.926(3) 0.216(3) 0.24(4) Uiso 1 d .
C507 C 0.8481(19) 0.739(2) 0.177(2) 0.145(19) Uiso 1 d D
C508 C 0.846(4) 0.785(3) 0.150(4) 0.31(5) Uiso 1 d D
C509 C 0.042(3) 0.927(3) 0.059(3) 0.20(3) Uiso 1 d .
C510 C 0.091(2) 0.930(2) 0.0495(19) 0.144(19) Uiso 1 d .
N1 N 0.3372(10) 0.2976(10) 0.1728(10) 0.086(8) Uiso 1 d .
N2 N 0.1087(11) 0.2576(12) 0.0531(11) 0.096(9) Uiso 1 d .
N3 N 0.7324(15) 0.4835(17) 0.1171(16) 0.147(15) Uiso 1 d .
N4 N 0.4902(13) 0.5712(14) 0.1907(14) 0.124(12) Uiso 1 d .
O1 O 0.1916(6) 0.6387(6) -0.0473(6) 0.054(4) Uani 1 d .
O2 O 0.1440(7) 0.6385(6) -0.1291(6) 0.061(5) Uani 1 d .
O3 O 0.0768(6) 0.7372(6) 0.0194(6) 0.057(5) Uani 1 d .
O4 O 0.0330(6) 0.7375(6) -0.0609(6) 0.055(5) Uani 1 d .
O5 O 0.2254(6) 0.7139(6) -0.0104(6) 0.053(4) Uani 1 d .
O6 O 0.1800(6) 0.7191(5) -0.0934(5) 0.046(4) Uani 1 d .
O7 O 0.1314(6) 0.7189(6) -0.1773(5) 0.054(4) Uani 1 d .
O8 O 0.2822(7) 0.6506(8) -0.0530(6) 0.070(6) Uani 1 d .
O9 O 0.2316(6) 0.6615(6) -0.1276(6) 0.062(5) Uani 1 d .
O10 O 0.1883(7) 0.6521(7) -0.2052(7) 0.071(6) Uani 1 d .
O11 O 0.1605(7) 0.7695(6) 0.0256(5) 0.062(5) Uani 1 d .
O12 O 0.1172(6) 0.7723(5) -0.0571(5) 0.049(4) Uani 1 d .
O13 O 0.0697(6) 0.7747(6) -0.1364(6) 0.058(5) Uani 1 d .
O14 O 0.0908(7) 0.8169(6) 0.0654(6) 0.067(5) Uani 1 d .
O15 O 0.0561(7) 0.8184(6) -0.0188(6) 0.067(6) Uani 1 d .
O16 O -0.0002(7) 0.8189(7) -0.0942(6) 0.072(6) Uani 1 d .
O17 O 0.2448(6) 0.7570(7) 0.0698(7) 0.069(5) Uani 1 d .
O18 O 0.0710(7) 0.7703(6) -0.2293(7) 0.066(5) Uani 1 d .
O19 O 0.2702(6) 0.7385(7) -0.0826(6) 0.063(5) Uani 1 d .
O20 O 0.2171(6) 0.7390(7) -0.1763(6) 0.058(5) Uani 1 d .
O21 O 0.1382(7) 0.8508(6) -0.0078(6) 0.061(5) Uani 1 d .
O22 O 0.0895(5) 0.8545(6) -0.0939(5) 0.050(4) Uani 1 d .
O23 O 0.2772(6) 0.7843(7) -0.0124(7) 0.068(6) Uani 1 d .
O24 O 0.2194(5) 0.8362(6) 0.0225(5) 0.046(4) Uani 1 d .
O25 O 0.1619(6) 0.7937(6) -0.2158(5) 0.055(4) Uani 1 d .
O26 O 0.1017(6) 0.8457(6) -0.1797(6) 0.060(5) Uani 1 d .
O27 O 0.2506(6) 0.8135(6) -0.1308(7) 0.060(5) Uani 1 d .
O28 O 0.3297(8) 0.8180(8) -0.0820(7) 0.079(6) Uani 1 d .
O29 O 0.2510(8) 0.8118(7) -0.2226(7) 0.082(7) Uani 1 d .
O30 O 0.1722(7) 0.8827(6) -0.0845(7) 0.066(5) Uani 1 d .
O31 O 0.1956(8) 0.9278(6) -0.0050(7) 0.079(6) Uani 1 d .
O32 O 0.1269(7) 0.9321(6) -0.1491(7) 0.068(5) Uani 1 d .
O33 O 0.2533(8) 0.8656(7) -0.0535(8) 0.080(6) Uani 1 d .
O34 O 0.1907(6) 0.8660(6) -0.1725(6) 0.062(5) Uani 1 d .
O35 O 0.2017(5) 0.7958(6) -0.0520(5) 0.049(4) Uani 1 d .
O36 O 0.1577(6) 0.7994(6) -0.1295(5) 0.049(4) Uani 1 d .
O37 O 0.1192(8) 0.5981(7) -0.0041(7) 0.074(6) Uani 1 d .
O38 O 0.0710(8) 0.5990(6) -0.0894(8) 0.080(7) Uani 1 d .
O39 O 0.0653(7) 0.6393(7) 0.0259(7) 0.073(6) Uani 1 d .
O40 O 0.0170(7) 0.6414(7) -0.0541(7) 0.071(6) Uani 1 d .
W1 W 0.24033(4) 0.68530(4) -0.06835(4) 0.0543(3) Uani 1 d .
W2 W 0.17840(4) 0.68002(4) -0.15783(4) 0.0522(3) Uani 1 d .
W3 W 0.10301(4) 0.79283(4) 0.01447(3) 0.0506(3) Uani 1 d .
W4 W 0.04968(4) 0.79393(4) -0.07904(4) 0.0532(3) Uani 1 d .
W5 W 0.22342(4) 0.77079(4) 0.01840(3) 0.0524(3) Uani 1 d .
W6 W 0.10680(4) 0.77906(4) -0.18602(4) 0.0527(3) Uani 1 d .
W7 W 0.27399(4) 0.80823(4) -0.07225(4) 0.0570(3) Uani 1 d .
W8 W 0.21449(4) 0.80106(4) -0.18140(4) 0.0548(3) Uani 1 d .
W9 W 0.19324(4) 0.87128(4) -0.02454(4) 0.0556(3) Uani 1 d .
W10 W 0.14018(4) 0.87570(4) -0.13716(4) 0.0544(3) Uani 1 d .
Pd1 Pd 0.12868(8) 0.62427(7) -0.06650(7) 0.0552(5) Uani 1 d .
Pd2 Pd 0.05262(8) 0.68822(7) -0.01970(8) 0.0577(5) Uani 1 d .
Si1 Si 0.1629(2) 0.7712(2) -0.0822(2) 0.0354(13) Uani 1 d .
Cl1 Cl 0.3706(8) 0.0528(8) 0.1942(8) 0.220(9) Uiso 1 d .
Cl2 Cl 0.2604(10) 0.0548(11) 0.2139(10) 0.280(13) Uiso 1 d .
Cl3 Cl 0.5509(9) 0.1184(10) 0.0297(10) 0.267(12) Uiso 1 d .
Cl4 Cl 0.6122(9) 0.0199(10) 0.0529(10) 0.270(12) Uiso 1 d .
Cl5 Cl 0.5590(6) 1.0029(6) 0.1775(6) 0.163(6) Uiso 1 d .
Cl6 Cl 0.6136(10) 0.9591(11) 0.2610(11) 0.292(13) Uiso 1 d .
Cl7 Cl 0.8997(10) 0.7262(10) 0.1947(10) 0.277(12) Uiso 1 d .
Cl8 Cl 0.8684(12) 0.8336(13) 0.1704(12) 0.329(16) Uiso 1 d .
Cl9 Cl 0.0582(11) 0.9289(12) 0.1210(12) 0.313(15) Uiso 1 d .
Cl10 Cl 0.1119(13) 0.9909(14) 0.0547(13) 0.354(18) Uiso 1 d .

loop_
_atom_site_aniso_label
_atom_site_aniso_U_11
_atom_site_aniso_U_22
_atom_site_aniso_U_33
_atom_site_aniso_U_23
_atom_site_aniso_U_13
_atom_site_aniso_U_12
O1 0.065(12) 0.043(10) 0.053(10) 0.008(8) 0.006(9) -0.005(9)
O2 0.078(13) 0.048(10) 0.056(11) -0.005(8) 0.011(10) -0.019(10)
O3 0.070(12) 0.059(11) 0.042(9) 0.001(8) -0.001(9) 0.019(9)
O4 0.050(10) 0.047(10) 0.069(12) 0.003(9) -0.009(9) -0.014(8)
O5 0.058(11) 0.045(10) 0.056(11) 0.012(8) -0.002(9) 0.007(8)
O6 0.065(11) 0.024(7) 0.047(9) -0.013(7) 0.005(8) -0.003(7)
O7 0.065(11) 0.056(11) 0.039(9) -0.006(8) -0.006(8) -0.014(9)
O8 0.076(14) 0.094(16) 0.042(10) -0.017(10) 0.003(9) -0.010(12)
O9 0.068(12) 0.046(10) 0.071(13) -0.008(9) 0.002(10) 0.006(9)
O10 0.084(15) 0.063(13) 0.066(13) 0.008(10) 0.001(11) 0.006(11)
O11 0.112(16) 0.048(10) 0.026(8) -0.009(7) 0.016(9) -0.022(10)
O12 0.068(11) 0.033(8) 0.047(9) -0.012(7) 0.000(8) 0.000(8)
O13 0.077(13) 0.047(10) 0.049(10) -0.010(8) 0.000(9) -0.011(9)
O14 0.102(16) 0.049(11) 0.051(11) 0.002(9) 0.002(11) 0.003(11)
O15 0.074(13) 0.059(12) 0.070(13) -0.030(10) 0.025(10) -0.025(10)
O16 0.085(15) 0.075(14) 0.056(12) -0.013(10) 0.007(11) 0.006(11)
O17 0.059(12) 0.075(14) 0.071(13) -0.006(11) -0.003(10) -0.002(10)
O18 0.079(13) 0.040(10) 0.079(14) 0.004(9) 0.000(11) -0.005(9)
O19 0.050(10) 0.090(15) 0.049(10) -0.005(10) -0.001(8) 0.008(10)
O20 0.059(11) 0.074(13) 0.041(9) -0.013(9) 0.015(8) -0.004(9)
O21 0.087(14) 0.035(9) 0.061(11) -0.022(8) 0.016(10) 0.002(9)
O22 0.050(10) 0.049(10) 0.050(10) -0.005(8) -0.012(8) 0.016(8)
O23 0.057(11) 0.060(12) 0.087(15) -0.003(10) -0.034(11) -0.001(9)
O24 0.034(8) 0.060(10) 0.044(9) -0.022(8) -0.003(7) 0.006(8)
O25 0.078(12) 0.051(10) 0.035(8) -0.001(7) -0.012(8) 0.009(9)
O26 0.066(12) 0.047(10) 0.068(12) 0.004(9) -0.019(10) 0.000(9)
O27 0.055(11) 0.051(11) 0.075(13) 0.006(9) -0.001(10) -0.009(9)
O28 0.098(16) 0.079(15) 0.061(13) -0.005(11) 0.007(12) -0.035(13)
O29 0.103(17) 0.071(14) 0.073(14) -0.008(11) 0.033(13) -0.009(13)
O30 0.076(13) 0.049(11) 0.072(13) 0.018(9) -0.013(11) -0.014(10)
O31 0.114(18) 0.037(10) 0.084(15) -0.015(10) -0.030(13) -0.005(11)
O32 0.090(15) 0.042(10) 0.072(13) 0.011(9) 0.006(11) -0.004(10)
O33 0.093(16) 0.054(12) 0.094(16) -0.002(11) 0.026(13) -0.006(11)
O34 0.071(12) 0.056(11) 0.059(11) 0.022(9) -0.018(10) -0.022(10)
O35 0.050(10) 0.054(10) 0.043(9) -0.009(8) 0.007(8) -0.004(8)
O36 0.065(11) 0.044(9) 0.038(9) 0.017(7) -0.001(8) 0.002(8)
O37 0.108(17) 0.047(11) 0.068(13) 0.006(10) 0.003(13) -0.005(11)
O38 0.111(18) 0.039(10) 0.091(16) -0.018(10) -0.005(14) -0.017(11)
O39 0.090(15) 0.059(12) 0.071(13) 0.017(10) 0.026(12) -0.003(11)
O40 0.070(13) 0.048(11) 0.096(16) 0.010(11) 0.001(12) -0.018(10)
W1 0.0554(6) 0.0530(6) 0.0544(6) 0.0008(5) 0.0010(5) 0.0067(5)
W2 0.0668(7) 0.0426(5) 0.0471(6) -0.0054(4) 0.0037(5) -0.0015(5)
W3 0.0618(7) 0.0469(6) 0.0430(5) -0.0022(4) 0.0082(5) -0.0012(5)
W4 0.0496(6) 0.0507(6) 0.0594(7) -0.0018(5) -0.0005(5) 0.0015(5)
W5 0.0589(7) 0.0574(6) 0.0410(5) 0.0018(5) -0.0057(5) -0.0051(5)
W6 0.0650(7) 0.0490(6) 0.0440(5) 0.0002(5) -0.0077(5) -0.0061(5)
W7 0.0511(6) 0.0641(7) 0.0558(6) 0.0024(5) -0.0007(5) -0.0157(5)
W8 0.0650(7) 0.0573(7) 0.0420(5) 0.0032(5) 0.0068(5) -0.0103(5)
W9 0.0729(8) 0.0432(6) 0.0506(6) -0.0052(5) -0.0034(5) -0.0129(5)
W10 0.0710(7) 0.0380(5) 0.0541(6) 0.0070(5) -0.0060(5) -0.0050(5)
Pd1 0.0660(13) 0.0414(10) 0.0583(12) 0.0038(9) 0.0049(10) -0.0047(10)
Pd2 0.0629(13) 0.0429(11) 0.0672(14) 0.0045(10) 0.0085(11) -0.0092(10)
Si1 0.040(3) 0.030(3) 0.036(3) 0.000(2) 0.000(3) -0.001(3)

loop_
_atom_type_symbol
_atom_type_description
_atom_type_scat_dispersion_real
_atom_type_scat_dispersion_imag
_atom_type_scat_source
C C 0.0033 0.0016 'International Tables Vol C Tables 4.2.6.8 and 6.1.1.4'
N N 0.0061 0.0033 'International Tables Vol C Tables 4.2.6.8 and 6.1.1.4'
O O 0.0106 0.006 'International Tables Vol C Tables 4.2.6.8 and 6.1.1.4'
W W -0.849 6.8722 'International Tables Vol C Tables 4.2.6.8 and 6.1.1.4'
Pd Pd -0.9988 1.0072 'International Tables Vol C Tables 4.2.6.8 and 6.1.1.4'
Si Si 0.0817 0.0704 'International Tables Vol C Tables 4.2.6.8 and 6.1.1.4'
Cl Cl 0.1484 0.1585 'International Tables Vol C Tables 4.2.6.8 and 6.1.1.4'

loop_
_geom_angle_atom_site_label_1
_geom_angle_atom_site_label_2
_geom_angle_atom_site_label_3
_geom_angle
_geom_angle_site_symmetry_1
_geom_angle_site_symmetry_3
O37 C1 O39 131(3) . .
O37 C1 C3 116(3) . .
O39 C1 C3 113(3) . .
O40 C2 O38 128(3) . .
O40 C2 C7 117(3) . 5_565
O38 C2 C7 116(3) . 5_565
C1 C3 C4 104(3) . .
C5 C4 C3 112(3) . .
C4 C5 C6 107(2) . .
C5 C6 C7 109(2) . .
C2 C7 C6 105(2) 5_565 .
C102 C101 N1 115(3) . .
C101 C102 C103 112(3) . .
C104 C103 C102 118(5) . .
N1 C105 C106 113(3) . .
C107 C106 C105 102(4) . .
C106 C107 C108 99(6) . .
C110 C109 N1 115(3) . .
C109 C110 C111 110(4) . .
C112 C111 C110 113(5) . .
N1 C113 C114 111(3) . .
C115 C114 C113 101(3) . .
C116 C115 C114 110(4) . .
C202 C201 N2 112(5) . .
C203 C202 C201 112(6) . .
C204 C203 C202 129(9) . .
N2 C205 C206 117(5) . .
C205 C206 C207 112(6) . .
C208 C207 C206 102(9) . .
N2 C209 C210 116(4) . .
C211 C210 C209 107(4) . .
C210 C211 C212 107(5) . .
C214 C213 N2 107(5) . .
C213 C214 C215 99(5) . .
C216 C215 C214 75(8) . .
N3 C301 C302 115(5) . .
C301 C302 C303 104(5) . .
C304 C303 C302 97(6) . .
N3 C305 C306 121(5) . .
C307 C306 C305 106(5) . .
C306 C307 C308 114(5) . .
C310 C309 N3 108(5) . .
C309 C310 C311 101(5) . .
C310 C311 C312 119(6) . .
N3 C313 C314 113(5) . .
C313 C314 C315 113(7) . .
C316 C315 C314 134(10) . .
C402 C401 N4 106(4) . .
C403 C402 C401 100(5) . .
C404 C403 C402 100(5) . .
C406 C405 N4 114(5) . .
C405 C406 C457 121(9) . .
C405 C406 C407 110(7) . .
C457 C406 C407 37(7) . .
C408 C407 C457 108(10) . .
C408 C407 C458 76(10) . .
C457 C407 C458 67(10) . .
C408 C407 C406 127(10) . .
C457 C407 C406 52(10) . .
C458 C407 C406 118(10) . .
C407 C408 C458 62(10) . .
C407 C408 C457 41(10) . .
C458 C408 C457 50(9) . .
C407 C457 C458 58(10) . .
C407 C457 C406 91(10) . .
C458 C457 C406 148(10) . .
C407 C457 C408 31(10) . .
C458 C457 C408 51(10) . .
C406 C457 C408 107(10) . .
C407 C458 C457 55(10) . .
C407 C458 C408 41(10) . .
C457 C458 C408 79(10) . .
N4 C409 C410 112(4) . .
C409 C410 C411 101(6) . .
C412 C411 C410 110(10) . .
N4 C413 C464 122(6) . .
N4 C413 C414 107(5) . .
C464 C413 C414 38(4) . .
C464 C414 C415 60(8) . .
C464 C414 C413 62(8) . .
C415 C414 C413 83(6) . .
C465 C415 C466 77(10) . .
C465 C415 C464 81(10) . .
C466 C415 C464 144(10) . .
C465 C415 C416 122(10) . .
C466 C415 C416 46(10) . .
C464 C415 C416 149(10) . .
C465 C415 C414 116(10) . .
C466 C415 C414 129(10) . .
C464 C415 C414 42(5) . .
C416 C415 C414 108(8) . .
C466 C416 C415 37(7) . .
C414 C464 C415 78(9) . .
C414 C464 C413 81(9) . .
C415 C464 C413 96(8) . .
C414 C464 C465 109(10) . .
C415 C464 C465 36(6) . .
C413 C464 C465 120(8) . .
C415 C465 C466 52(9) . .
C415 C465 C464 63(10) . .
C466 C465 C464 109(10) . .
C415 C466 C416 97(10) . .
C415 C466 C465 51(9) . .
C416 C466 C465 148(10) . .
C502 C501 Cl1 114(5) . .
C501 C502 Cl2 117(5) . .
C504 C503 Cl3 93(7) . .
C503 C504 Cl4 91(7) . .
C506 C505 Cl5 102(5) . .
C505 C506 Cl6 97(5) . .
C508 C507 Cl7 113(6) . .
C507 C508 Cl8 121(8) . .
C510 C509 Cl9 86(4) . .
C509 C510 Cl10 112(5) . .
C109 N1 C105 111(3) . .
C109 N1 C101 109(3) . .
C105 N1 C101 110(2) . .
C109 N1 C113 111(3) . .
C105 N1 C113 99(2) . .
C101 N1 C113 115(3) . .
C205 N2 C209 111(4) . .
C205 N2 C201 108(4) . .
C209 N2 C201 111(4) . .
C205 N2 C213 112(4) . .
C209 N2 C213 111(4) . .
C201 N2 C213 104(4) . .
C305 N3 C301 106(4) . .
C305 N3 C313 110(4) . .
C301 N3 C313 115(4) . .
C305 N3 C309 115(4) . .
C301 N3 C309 105(4) . .
C313 N3 C309 107(4) . .
C413 N4 C409 106(4) . .
C413 N4 C405 110(4) . .
C409 N4 C405 99(4) . .
C413 N4 C401 107(4) . .
C409 N4 C401 112(4) . .
C405 N4 C401 122(4) . .
Pd1 O1 W1 134.6(9) . .
W2 O2 Pd1 136.5(10) . .
W3 O3 Pd2 138.7(10) . .
W4 O4 Pd2 139.7(9) . .
W5 O5 W1 141.9(9) . .
Si1 O6 W1 126.9(9) . .
Si1 O6 W2 129.6(9) . .
W1 O6 W2 95.4(6) . .
W2 O7 W6 150.5(10) . .
W2 O9 W1 117.0(9) . .
W3 O11 W5 152.0(10) . .
Si1 O12 W4 131.5(10) . .
Si1 O12 W3 128.7(10) . .
W4 O12 W3 92.2(6) . .
W6 O13 W4 153.0(10) . .
W3 O15 W4 115.2(9) . .
W1 O19 W7 145.0(10) . .
W8 O20 W2 142.2(10) . .
W9 O21 W3 143.7(10) . .
W10 O22 W4 140.0(8) . .
W5 O23 W7 119.0(9) . .
W5 O24 W9 120.4(8) . .
W8 O25 W6 118.9(8) . .
W10 O26 W6 117.5(9) . .
W7 O27 W8 159.5(10) . .
W10 O30 W9 160.2(10) . .
W7 O33 W9 120.4(11) . .
W10 O34 W8 120.0(8) . .
Si1 O35 W7 126.6(9) . .
Si1 O35 W5 124.7(9) . .
W7 O35 W5 91.5(6) . .
Si1 O35 W9 121.3(9) . .
W7 O35 W9 93.0(6) . .
W5 O35 W9 89.7(5) . .
Si1 O36 W10 125.9(9) . .
Si1 O36 W8 121.6(9) . .
W10 O36 W8 94.7(6) . .
Si1 O36 W6 124.3(9) . .
W10 O36 W6 91.0(5) . .
W8 O36 W6 89.8(6) . .
C1 O37 Pd1 130(2) . .
C2 O38 Pd1 131(2) . .
C1 O39 Pd2 127(2) . .
C2 O40 Pd2 129(2) . .
O8 W1 O19 101.3(9) . .
O8 W1 O9 98.4(8) . .
O19 W1 O9 98.5(8) . .
O8 W1 O5 100.1(8) . .
O19 W1 O5 88.2(8) . .
O9 W1 O5 158.7(7) . .
O8 W1 O1 93.5(9) . .
O19 W1 O1 163.0(8) . .
O9 W1 O1 87.5(8) . .
O5 W1 O1 80.8(7) . .
O8 W1 O6 169.4(8) . .
O19 W1 O6 87.3(7) . .
O9 W1 O6 74.1(7) . .
O5 W1 O6 86.1(6) . .
O1 W1 O6 79.0(6) . .
O10 W2 O2 101.2(9) . .
O10 W2 O7 98.8(9) . .
O2 W2 O7 96.4(8) . .
O10 W2 O9 97.1(9) . .
O2 W2 O9 93.8(9) . .
O7 W2 O9 159.0(7) . .
O10 W2 O20 93.6(8) . .
O2 W2 O20 165.2(7) . .
O7 W2 O20 81.7(7) . .
O9 W2 O20 83.7(8) . .
O10 W2 O6 168.4(9) . .
O2 W2 O6 86.0(7) . .
O7 W2 O6 89.3(6) . .
O9 W2 O6 73.2(7) . .
O20 W2 O6 79.3(6) . .
O14 W3 O3 101.1(8) . .
O14 W3 O15 99.0(9) . .
O3 W3 O15 93.7(8) . .
O14 W3 O11 100.4(8) . .
O3 W3 O11 94.0(8) . .
O15 W3 O11 157.3(7) . .
O14 W3 O21 94.3(8) . .
O3 W3 O21 164.7(7) . .
O15 W3 O21 84.0(8) . .
O11 W3 O21 83.0(7) . .
O14 W3 O12 171.1(7) . .
O3 W3 O12 85.9(7) . .
O15 W3 O12 74.7(7) . .
O11 W3 O12 84.6(6) . .
O21 W3 O12 78.9(6) . .
O14 W3 W4 131.6(7) . .
O3 W3 W4 82.1(5) . .
O15 W3 W4 33.1(5) . .
O11 W3 W4 127.7(5) . .
O21 W3 W4 87.9(5) . .
O12 W3 W4 43.2(4) . .
O16 W4 O4 102.6(9) . .
O16 W4 O13 99.0(9) . .
O4 W4 O13 95.8(8) . .
O16 W4 O15 100.4(9) . .
O4 W4 O15 94.1(8) . .
O13 W4 O15 155.8(8) . .
O16 W4 O22 95.2(8) . .
O4 W4 O22 162.2(7) . .
O13 W4 O22 82.6(7) . .
O15 W4 O22 81.2(7) . .
O16 W4 O12 171.5(8) . .
O4 W4 O12 84.8(7) . .
O13 W4 O12 84.2(7) . .
O15 W4 O12 74.7(7) . .
O22 W4 O12 77.4(6) . .
O16 W4 W3 131.6(6) . .
O4 W4 W3 82.1(6) . .
O13 W4 W3 128.8(6) . .
O15 W4 W3 31.7(6) . .
O22 W4 W3 85.1(4) . .
O12 W4 W3 44.6(4) . .
O17 W5 O5 101.8(9) . .
O17 W5 O24 101.3(8) . .
O5 W5 O24 155.7(7) . .
O17 W5 O23 99.7(9) . .
O5 W5 O23 85.7(8) . .
O24 W5 O23 83.2(7) . .
O17 W5 O11 105.2(8) . .
O5 W5 O11 93.9(7) . .
O24 W5 O11 87.0(7) . .
O23 W5 O11 154.6(7) . .
O17 W5 O35 173.0(8) . .
O5 W5 O35 81.7(6) . .
O24 W5 O35 74.5(6) . .
O23 W5 O35 74.4(7) . .
O11 W5 O35 80.4(6) . .
O18 W6 O13 102.9(9) . .
O18 W6 O7 102.4(8) . .
O13 W6 O7 93.4(8) . .
O18 W6 O25 102.6(8) . .
O13 W6 O25 153.9(7) . .
O7 W6 O25 86.0(7) . .
O18 W6 O26 99.9(8) . .
O13 W6 O26 86.6(8) . .
O7 W6 O26 157.0(7) . .
O25 W6 O26 84.1(8) . .
O18 W6 O36 173.7(7) . .
O13 W6 O36 80.0(7) . .
O7 W6 O36 82.8(6) . .
O25 W6 O36 74.1(6) . .
O26 W6 O36 74.6(6) . .
O28 W7 O33 103.5(10) . .
O28 W7 O27 100.9(9) . .
O33 W7 O27 95.0(9) . .
O28 W7 O23 99.7(9) . .
O33 W7 O23 92.8(9) . .
O27 W7 O23 155.6(7) . .
O28 W7 O19 100.9(9) . .
O33 W7 O19 155.1(8) . .
O27 W7 O19 85.2(7) . .
O23 W7 O19 78.1(8) . .
O28 W7 O35 174.3(8) . .
O33 W7 O35 74.9(8) . .
O27 W7 O35 84.7(7) . .
O23 W7 O35 75.1(7) . .
O19 W7 O35 80.4(7) . .
O29 W8 O20 102.5(9) . .
O29 W8 O25 99.2(10) . .
O20 W8 O25 88.4(8) . .
O29 W8 O27 100.6(10) . .
O20 W8 O27 95.4(8) . .
O25 W8 O27 158.5(8) . .
O29 W8 O34 99.1(9) . .
O20 W8 O34 157.8(7) . .
O25 W8 O34 83.2(7) . .
O27 W8 O34 85.5(7) . .
O29 W8 O36 168.8(9) . .
O20 W8 O36 87.4(7) . .
O25 W8 O36 75.7(7) . .
O27 W8 O36 83.3(7) . .
O34 W8 O36 70.6(7) . .
O31 W9 O21 104.3(10) . .
O31 W9 O24 103.2(8) . .
O21 W9 O24 89.8(8) . .
O31 W9 O30 99.8(9) . .
O21 W9 O30 90.9(8) . .
O24 W9 O30 156.0(7) . .
O31 W9 O33 100.8(10) . .
O21 W9 O33 154.9(8) . .
O24 W9 O33 84.8(8) . .
O30 W9 O33 84.4(9) . .
O31 W9 O35 171.4(9) . .
O21 W9 O35 84.0(6) . .
O24 W9 O35 74.1(6) . .
O30 W9 O35 82.1(7) . .
O33 W9 O35 70.9(7) . .
O32 W10 O30 101.4(9) . .
O32 W10 O34 102.2(9) . .
O30 W10 O34 94.6(8) . .
O32 W10 O26 98.4(9) . .
O30 W10 O26 157.1(7) . .
O34 W10 O26 92.4(8) . .
O32 W10 O22 103.8(8) . .
O30 W10 O22 83.0(7) . .
O34 W10 O22 153.9(7) . .
O26 W10 O22 81.2(7) . .
O32 W10 O36 173.6(8) . .
O30 W10 O36 84.2(7) . .
O34 W10 O36 74.1(7) . .
O26 W10 O36 76.9(7) . .
O22 W10 O36 79.8(6) . .
O2 Pd1 O38 87.0(9) . .
O2 Pd1 O1 90.7(7) . .
O38 Pd1 O1 169.5(8) . .
O2 Pd1 O37 169.1(8) . .
O38 Pd1 O37 93.5(9) . .
O1 Pd1 O37 86.8(8) . .
O2 Pd1 Pd2 117.2(6) . .
O38 Pd1 Pd2 75.3(6) . .
O1 Pd1 Pd2 114.6(5) . .
O37 Pd1 Pd2 73.3(6) . .
O4 Pd2 O3 88.3(7) . .
O4 Pd2 O39 173.0(8) . .
O3 Pd2 O39 91.3(8) . .
O4 Pd2 O40 89.9(8) . .
O3 Pd2 O40 169.2(8) . .
O39 Pd2 O40 89.1(9) . .
O4 Pd2 Pd1 110.1(6) . .
O3 Pd2 Pd1 113.8(5) . .
O39 Pd2 Pd1 76.4(6) . .
O40 Pd2 Pd1 76.8(6) . .
O12 Si1 O6 113.5(9) . .
O12 Si1 O35 110.3(9) . .
O6 Si1 O35 106.8(9) . .
O12 Si1 O36 108.8(9) . .
O6 Si1 O36 107.8(9) . .
O35 Si1 O36 109.5(9) . .

loop_
_geom_bond_atom_site_label_1
_geom_bond_atom_site_label_2
_geom_bond_distance
_geom_bond_site_symmetry_2
C1 O37 1.18(3) .
C1 O39 1.24(3) .
C1 C3 1.57(4) .
C2 O40 1.26(4) .
C2 O38 1.29(4) .
C2 C7 1.53(4) 5_565
C3 C4 1.59(4) .
C4 C5 1.43(4) .
C5 C6 1.59(4) .
C6 C7 1.62(4) .
C7 C2 1.53(4) 5_565
C101 C102 1.44(5) .
C101 N1 1.57(4) .
C102 C103 1.49(5) .
C103 C104 1.40(7) .
C105 N1 1.55(4) .
C105 C106 1.60(5) .
C106 C107 1.55(8) .
C107 C108 1.70(10) .
C109 C110 1.50(5) .
C109 N1 1.54(4) .
C110 C111 1.53(6) .
C111 C112 1.45(7) .
C113 N1 1.60(5) .
C113 C114 1.63(5) .
C114 C115 1.62(6) .
C115 C116 1.51(6) .
C201 C202 1.56(8) .
C201 N2 1.56(6) .
C202 C203 1.36(8) .
C203 C204 1.12(9) .
C205 N2 1.47(6) .
C205 C206 1.57(8) .
C206 C207 1.63(9) .
C207 C208 1.33(14) .
C209 N2 1.49(5) .
C209 C210 1.57(6) .
C210 C211 1.56(2) .
C211 C212 1.65(8) .
C213 C214 1.55(8) .
C213 N2 1.65(7) .
C214 C215 2.02(11) .
C215 C216 1.21(12) .
C301 N3 1.53(6) .
C301 C302 1.55(7) .
C302 C303 1.59(8) .
C303 C304 1.56(10) .
C305 N3 1.50(6) .
C305 C306 1.56(7) .
C306 C307 1.42(7) .
C307 C308 1.49(7) .
C309 C310 1.45(7) .
C309 N3 1.60(6) .
C310 C311 1.60(8) .
C311 C312 1.62(9) .
C313 N3 1.58(6) .
C313 C314 1.58(8) .
C314 C315 1.62(12) .
C315 C316 1.2(2) .
C401 C402 1.67(7) .
C401 N4 1.69(7) .
C402 C403 1.62(8) .
C403 C404 1.53(8) .
C405 C406 1.52(8) .
C405 N4 1.65(7) .
C406 C457 1.55(18) .
C406 C407 1.98(17) .
C407 C408 0.93(18) .
C407 C457 1.20(19) .
C407 C458 1.2(2) .
C408 C458 1.4(2) .
C408 C457 1.7(2) .
C457 C458 1.4(2) .
C409 N4 1.52(6) .
C409 C410 1.66(7) .
C410 C411 1.73(11) .
C411 C412 1.19(15) .
C413 N4 1.44(6) .
C413 C464 1.57(11) .
C413 C414 1.76(11) .
C414 C464 1.09(11) .
C414 C415 1.60(13) .
C415 C465 0.93(12) .
C415 C466 0.94(12) .
C415 C464 1.42(13) .
C415 C416 1.54(14) .
C416 C466 1.12(12) .
C464 C465 1.57(14) .
C465 C466 1.16(13) .
C501 C502 1.31(7) .
C501 Cl1 1.75(6) .
C502 Cl2 1.72(5) .
C503 C504 1.55(2) .
C503 Cl3 1.95(10) .
C504 Cl4 2.09(11) .
C505 C506 1.61(10) .
C505 Cl5 1.78(7) .
C506 Cl6 1.83(9) .
C507 C508 1.54(2) .
C507 Cl7 1.68(6) .
C508 Cl8 1.67(10) .
C509 C510 1.52(8) .
C509 Cl9 1.92(8) .
C510 Cl10 1.86(6) .
O1 Pd1 2.021(18) .
O1 W1 2.083(17) .
O2 W2 1.801(17) .
O2 Pd1 1.984(18) .
O3 W3 1.789(19) .
O3 Pd2 1.975(18) .
O4 W4 1.784(17) .
O4 Pd2 1.974(18) .
O5 W5 1.854(18) .
O5 W1 1.980(18) .
O6 Si1 1.621(15) .
O6 W1 2.191(17) .
O6 W2 2.241(15) .
O7 W2 1.894(19) .
O7 W6 1.902(18) .
O8 W1 1.67(2) .
O9 W2 1.915(19) .
O9 W1 1.929(19) .
O10 W2 1.66(2) .
O11 W3 1.88(2) .
O11 W5 1.90(2) .
O12 Si1 1.568(18) .
O12 W4 2.220(18) .
O12 W3 2.276(16) .
O13 W6 1.868(18) .
O13 W4 1.911(17) .
O14 W3 1.723(19) .
O15 W3 1.88(2) .
O15 W4 1.956(18) .
O16 W4 1.72(2) .
O17 W5 1.72(2) .
O18 W6 1.71(2) .
O19 W1 1.82(2) .
O19 W7 2.03(2) .
O20 W8 1.794(19) .
O20 W2 2.131(18) .
O21 W9 1.826(19) .
O21 W3 2.086(18) .
O22 W10 2.093(18) .
O22 W4 2.162(18) .
O23 W5 1.90(2) .
O23 W7 1.93(2) .
O24 W5 1.890(17) .
O24 W9 1.907(17) .
O25 W8 1.901(17) .
O25 W6 1.930(19) .
O26 W10 1.930(18) .
O26 W6 1.932(18) .
O27 W7 1.904(19) .
O27 W8 1.904(19) .
O28 W7 1.72(2) .
O29 W8 1.69(2) .
O30 W10 1.865(19) .
O30 W9 1.942(19) .
O31 W9 1.731(17) .
O32 W10 1.710(18) .
O33 W7 1.85(2) .
O33 W9 2.01(2) .
O34 W10 1.87(2) .
O34 W8 2.02(2) .
O35 Si1 1.641(17) .
O35 W7 2.282(16) .
O35 W5 2.332(17) .
O35 W9 2.339(16) .
O36 Si1 1.646(16) .
O36 W10 2.270(16) .
O36 W8 2.314(17) .
O36 W6 2.360(17) .
O37 Pd1 2.04(2) .
O38 Pd1 2.00(2) .
O39 Pd2 2.00(2) .
O40 Pd2 2.01(2) .
W3 W4 3.2399(16) .
Pd1 Pd2 3.255(3) .
